data_4508973
loop_
_publ_author_name
'Lan, Ya-Qian'
'Li, Shun-Li'
'Fu, Yao-Mei'
'Du, Dong-Ying'
'Zang, Hong-Ying'
'Shao, Kui-Zhan'
'Su, Zhong-Min'
'Fu, Qiang'

_publ_section_title
;
 Syntheses, Structures, and Luminescent Properties of Zinc(II) and
 Cadmium(II) Coordination Complexes Based on Different (Pyridyl)imidazole
 Derivatives and 1,4-Benzenedicarboxylate
;
_journal_issue 3
_journal_name_full 'Crystal Growth &amp; Design'
_journal_page_first 1353
_journal_paper_doi 10.1021/cg8005234
_journal_volume 9
_journal_year 2009
_chemical_formula_sum 'C36 H26 Cl2 N8 O4 Zn'
_chemical_formula_weight 770.92
_chemical_name_systematic
;
 ?
;
_space_group_IT_number 15
_symmetry_cell_setting monoclinic
_symmetry_space_group_name_Hall '-C 2yc'
_symmetry_space_group_name_H-M 'C 1 2/c 1'
_atom_sites_solution_hydrogens geom
_atom_sites_solution_primary direct
_atom_sites_solution_secondary difmap
_audit_creation_method SHELXL-97
_cell_angle_alpha 90.00
_cell_angle_beta 102.8840(13)
_cell_angle_gamma 90.00
_cell_formula_units_Z 4
_cell_length_a 17.7670(9)
_cell_length_b 10.5190(9)
_cell_length_c 18.6400(16)
_cell_measurement_temperature 293(2)
_cell_measurement_theta_max 28.29
_cell_measurement_theta_min 2.24
_cell_volume 3395.9(4)
_computing_cell_refinement 'SAINT (Bruker, 1999)'
_computing_data_collection 'SMART (Bruker, 1997)'
_computing_data_reduction SAINT
_computing_molecular_graphics 'SHELXTL-PLUS (Sheldrick, 1990)'
_computing_publication_material SHELXL-97
_computing_structure_refinement 'SHELXL-97 (Sheldrick, 1997)'
_computing_structure_solution 'SHELXS-97 (Sheldrick, 1997)'
_diffrn_ambient_temperature 293(2)
_diffrn_measured_fraction_theta_full 1.000
_diffrn_measured_fraction_theta_max 0.944
_diffrn_measurement_device_type 'Bruker APEX CCD area-detector'
_diffrn_measurement_method '\w scans'
_diffrn_radiation_monochromator graphite
_diffrn_radiation_source 'fine-focus sealed tube'
_diffrn_radiation_type MoK\a
_diffrn_radiation_wavelength 0.71069
_diffrn_reflns_av_R_equivalents 0.0248
_diffrn_reflns_av_sigmaI/netI 0.0320
_diffrn_reflns_limit_h_max 23
_diffrn_reflns_limit_h_min -19
_diffrn_reflns_limit_k_max 13
_diffrn_reflns_limit_k_min -13
_diffrn_reflns_limit_l_max 24
_diffrn_reflns_limit_l_min -23
_diffrn_reflns_number 10161
_diffrn_reflns_theta_full 25.00
_diffrn_reflns_theta_max 28.29
_diffrn_reflns_theta_min 2.24
_diffrn_standards_number 0
_exptl_absorpt_coefficient_mu 0.934
_exptl_absorpt_correction_T_max 0.837
_exptl_absorpt_correction_T_min 0.706
_exptl_absorpt_correction_type multi-scan
_exptl_absorpt_process_details SADABS
_exptl_crystal_colour colorless
_exptl_crystal_density_diffrn 1.508
_exptl_crystal_density_method 'not measured'
_exptl_crystal_description Block
_exptl_crystal_F_000 1576
_exptl_crystal_size_max 0.40
_exptl_crystal_size_mid 0.32
_exptl_crystal_size_min 0.19
_refine_diff_density_max 0.331
_refine_diff_density_min -0.436
_refine_diff_density_rms 0.059
_refine_ls_extinction_method none
_refine_ls_goodness_of_fit_ref 1.040
_refine_ls_hydrogen_treatment constr
_refine_ls_matrix_type full
_refine_ls_number_parameters 231
_refine_ls_number_reflns 3985
_refine_ls_number_restraints 0
_refine_ls_restrained_S_all 1.040
_refine_ls_R_factor_all 0.0473
_refine_ls_R_factor_gt 0.0355
_refine_ls_shift/su_max 0.000
_refine_ls_shift/su_mean 0.000
_refine_ls_structure_factor_coef Fsqd
_refine_ls_weighting_details 'calc w=1/[\s^2^(Fo^2^)+(0.0555P)^2^+0.4727P] where P=(Fo^2^+2Fc^2^)/3'
_refine_ls_weighting_scheme calc
_refine_ls_wR_factor_gt 0.0937
_refine_ls_wR_factor_ref 0.1006
_reflns_number_gt 3189
_reflns_number_total 3985
_reflns_threshold_expression >2sigma(I)
_cod_data_source_file cg8005234sup1.cif
_cod_data_source_block 1
_cod_depositor_comments
;
The following automatic conversions were performed:

'_symmetry_cell_setting' value 'Monoclinic' changed to 'monoclinic'
according to /home/saulius/struct/CIF-dictionaries/cif_core.dic
dictionary named 'cif_core.dic' version 2.4.2 from 2011-04-26.

Automatic conversion script
Id: cif_fix_values 1891 2012-01-12 08:04:46Z andrius 
;
_cod_original_sg_symbol_Hall '-c 2yc'
_cod_original_sg_symbol_H-M 'c 2/c'
_cod_database_code 4508973

loop_
_symmetry_equiv_pos_as_xyz
'x, y, z'
'-x, y, -z+1/2'
'x+1/2, y+1/2, z'
'-x+1/2, y+1/2, -z+1/2'
'-x, -y, -z'
'x, -y, z-1/2'
'-x+1/2, -y+1/2, -z'
'x+1/2, -y+1/2, z-1/2'

loop_
_atom_site_label
_atom_site_type_symbol
_atom_site_fract_x
_atom_site_fract_y
_atom_site_fract_z
_atom_site_U_iso_or_equiv
_atom_site_adp_type
_atom_site_occupancy
_atom_site_symmetry_multiplicity
_atom_site_calc_flag
_atom_site_refinement_flags
Zn1 Zn 0.5000 0.71776(3) 0.2500 0.03825(11) Uani 1 2 d S
Cl Cl 0.24028(4) -0.10263(7) 0.03733(4) 0.0879(3) Uani 1 1 d .
O2 O 0.52416(8) 0.80772(13) 0.34353(8) 0.0496(3) Uani 1 1 d .
C16 C 0.48610(11) 0.94127(17) 0.43114(10) 0.0405(4) Uani 1 1 d .
O1 O 0.40989(9) 0.90124(16) 0.31189(8) 0.0618(4) Uani 1 1 d .
N1 N 0.40509(9) 0.60377(14) 0.23488(8) 0.0418(4) Uani 1 1 d .
N2 N 0.32441(9) 0.44330(15) 0.22918(10) 0.0482(4) Uani 1 1 d .
N3 N 0.45846(12) 0.30736(18) 0.31918(11) 0.0595(5) Uani 1 1 d .
C10 C 0.27987(12) 0.22155(19) 0.19379(12) 0.0482(5) Uani 1 1 d .
C15 C 0.47053(11) 0.88060(18) 0.35592(11) 0.0435(4) Uani 1 1 d .
C4 C 0.44894(12) 0.43259(19) 0.32564(11) 0.0465(5) Uani 1 1 d .
C3 C 0.39307(11) 0.49283(17) 0.26502(10) 0.0411(4) Uani 1 1 d .
C17 C 0.55339(12) 0.9169(2) 0.48292(11) 0.0495(5) Uani 1 1 d .
H17 H 0.5897 0.8608 0.4719 0.059 Uiso 1 1 calc R
C13 C 0.25827(13) 0.0263(2) 0.09838(13) 0.0564(5) Uani 1 1 d .
C5 C 0.49118(14) 0.5034(2) 0.38200(12) 0.0642(6) Uani 1 1 d .
H5 H 0.4813 0.5896 0.3860 0.077 Uiso 1 1 calc R
C11 C 0.33406(13) 0.1263(2) 0.20129(13) 0.0571(6) Uani 1 1 d .
H11 H 0.3777 0.1295 0.2396 0.068 Uiso 1 1 calc R
C12 C 0.32422(13) 0.0261(2) 0.15232(13) 0.0567(5) Uani 1 1 d .
H12 H 0.3607 -0.0383 0.1559 0.068 Uiso 1 1 calc R
C18 C 0.56695(12) 0.9754(2) 0.55106(12) 0.0505(5) Uani 1 1 d .
H18 H 0.6125 0.9584 0.5854 0.061 Uiso 1 1 calc R
N4 N 0.20466(12) 0.1135(2) 0.08861(14) 0.0822(7) Uani 1 1 d .
C9 C 0.28468(12) 0.3284(2) 0.24856(13) 0.0539(5) Uani 1 1 d .
H9A H 0.2328 0.3516 0.2522 0.065 Uiso 1 1 calc R
H9B H 0.3119 0.2984 0.2965 0.065 Uiso 1 1 calc R
C1 C 0.34187(12) 0.6240(2) 0.17768(12) 0.0525(5) Uani 1 1 d .
H1 H 0.3344 0.6942 0.1466 0.063 Uiso 1 1 calc R
C8 C 0.51505(17) 0.2534(3) 0.36927(18) 0.0796(8) Uani 1 1 d .
H8 H 0.5232 0.1667 0.3652 0.096 Uiso 1 1 calc R
C14 C 0.21615(15) 0.2098(2) 0.13676(16) 0.0735(8) Uani 1 1 d .
H14 H 0.1786 0.2728 0.1313 0.088 Uiso 1 1 calc R
C6 C 0.54934(17) 0.4432(3) 0.43317(15) 0.0847(9) Uani 1 1 d .
H6 H 0.5795 0.4888 0.4719 0.102 Uiso 1 1 calc R
C2 C 0.29281(12) 0.5256(2) 0.17434(13) 0.0585(6) Uani 1 1 d .
H2 H 0.2459 0.5156 0.1407 0.070 Uiso 1 1 calc R
C7 C 0.56132(18) 0.3168(4) 0.42551(18) 0.0884(9) Uani 1 1 d .
H7 H 0.6005 0.2746 0.4583 0.106 Uiso 1 1 calc R

loop_
_atom_site_aniso_label
_atom_site_aniso_U_11
_atom_site_aniso_U_22
_atom_site_aniso_U_33
_atom_site_aniso_U_23
_atom_site_aniso_U_13
_atom_site_aniso_U_12
Zn1 0.04529(19) 0.03562(18) 0.03170(17) 0.000 0.00405(12) 0.000
Cl 0.0869(5) 0.0764(4) 0.0871(5) -0.0389(4) -0.0088(4) 0.0106(4)
O2 0.0558(8) 0.0503(8) 0.0416(8) -0.0118(6) 0.0086(6) 0.0000(6)
C16 0.0432(10) 0.0403(10) 0.0364(10) -0.0047(8) 0.0055(8) -0.0049(8)
O1 0.0608(10) 0.0725(11) 0.0444(8) -0.0111(7) -0.0050(7) 0.0032(8)
N1 0.0450(9) 0.0403(8) 0.0371(8) -0.0016(7) 0.0031(7) -0.0007(7)
N2 0.0451(9) 0.0432(9) 0.0540(11) -0.0071(8) 0.0061(8) -0.0060(7)
N3 0.0614(12) 0.0517(11) 0.0638(12) 0.0116(9) 0.0103(9) 0.0001(9)
C10 0.0462(11) 0.0443(11) 0.0551(13) -0.0065(9) 0.0133(9) -0.0073(9)
C15 0.0497(11) 0.0414(10) 0.0384(10) -0.0046(8) 0.0079(8) -0.0101(8)
C4 0.0506(11) 0.0459(11) 0.0434(11) 0.0059(9) 0.0113(9) -0.0072(9)
C3 0.0450(10) 0.0399(10) 0.0376(10) -0.0061(8) 0.0073(8) -0.0045(8)
C17 0.0449(11) 0.0552(12) 0.0465(11) -0.0113(9) 0.0060(9) 0.0094(9)
C13 0.0565(13) 0.0525(12) 0.0561(13) -0.0122(10) 0.0033(10) 0.0009(10)
C5 0.0760(16) 0.0635(14) 0.0461(13) 0.0082(11) -0.0013(11) -0.0196(12)
C11 0.0534(12) 0.0500(12) 0.0596(14) -0.0057(10) -0.0046(10) 0.0001(10)
C12 0.0530(12) 0.0465(12) 0.0660(15) -0.0045(10) 0.0036(11) 0.0053(10)
C18 0.0419(11) 0.0611(13) 0.0433(11) -0.0112(10) -0.0019(8) 0.0046(9)
N4 0.0641(13) 0.0759(14) 0.0893(17) -0.0350(13) -0.0195(11) 0.0169(11)
C9 0.0499(12) 0.0487(11) 0.0654(14) -0.0103(11) 0.0176(10) -0.0116(10)
C1 0.0517(12) 0.0490(12) 0.0515(12) 0.0022(10) -0.0002(9) 0.0045(9)
C8 0.0736(18) 0.0686(16) 0.097(2) 0.0354(16) 0.0192(16) 0.0089(14)
C14 0.0542(14) 0.0647(16) 0.091(2) -0.0262(14) -0.0066(13) 0.0145(11)
C6 0.0765(18) 0.115(3) 0.0521(15) 0.0212(16) -0.0091(13) -0.0287(17)
C2 0.0452(12) 0.0601(13) 0.0615(14) -0.0029(11) -0.0068(10) 0.0010(10)
C7 0.0719(18) 0.104(2) 0.080(2) 0.0442(18) -0.0027(15) -0.0022(17)

loop_
_atom_type_symbol
_atom_type_description
_atom_type_scat_dispersion_real
_atom_type_scat_dispersion_imag
_atom_type_scat_source
C C 0.0033 0.0016 'International Tables Vol C Tables 4.2.6.8 and 6.1.1.4'
H H 0.0000 0.0000 'International Tables Vol C Tables 4.2.6.8 and 6.1.1.4'
N N 0.0061 0.0033 'International Tables Vol C Tables 4.2.6.8 and 6.1.1.4'
O O 0.0106 0.0060 'International Tables Vol C Tables 4.2.6.8 and 6.1.1.4'
Cl Cl 0.1484 0.1585 'International Tables Vol C Tables 4.2.6.8 and 6.1.1.4'
Zn Zn 0.2839 1.4301 'International Tables Vol C Tables 4.2.6.8 and 6.1.1.4'

loop_
_geom_angle_atom_site_label_1
_geom_angle_atom_site_label_2
_geom_angle_atom_site_label_3
_geom_angle
_geom_angle_site_symmetry_1
_geom_angle_site_symmetry_3
O2 Zn1 O2 121.80(9) . 2_655
O2 Zn1 N1 114.88(6) . .
O2 Zn1 N1 98.73(6) 2_655 .
O2 Zn1 N1 98.73(6) . 2_655
O2 Zn1 N1 114.88(6) 2_655 2_655
N1 Zn1 N1 107.87(9) . 2_655
C15 O2 Zn1 115.30(13) . .
C18 C16 C17 118.71(18) 5_676 .
C18 C16 C15 119.89(17) 5_676 .
C17 C16 C15 121.39(17) . .
C3 N1 C1 106.33(16) . .
C3 N1 Zn1 131.50(13) . .
C1 N1 Zn1 121.43(13) . .
C3 N2 C2 107.47(16) . .
C3 N2 C9 128.07(18) . .
C2 N2 C9 124.17(18) . .
C8 N3 C4 116.5(2) . .
C11 C10 C14 116.8(2) . .
C11 C10 C9 122.8(2) . .
C14 C10 C9 120.2(2) . .
O1 C15 O2 124.41(18) . .
O1 C15 C16 120.11(18) . .
O2 C15 C16 115.48(17) . .
N3 C4 C5 123.2(2) . .
N3 C4 C3 115.63(18) . .
C5 C4 C3 121.09(19) . .
N1 C3 N2 109.85(17) . .
N1 C3 C4 123.84(17) . .
N2 C3 C4 126.24(17) . .
C16 C17 C18 120.31(18) . .
C16 C17 H17 119.8 . .
C18 C17 H17 119.8 . .
N4 C13 C12 125.7(2) . .
N4 C13 Cl 115.54(17) . .
C12 C13 Cl 118.68(18) . .
C4 C5 C6 118.4(2) . .
C4 C5 H5 120.8 . .
C6 C5 H5 120.8 . .
C10 C11 C12 120.5(2) . .
C10 C11 H11 119.8 . .
C12 C11 H11 119.8 . .
C13 C12 C11 116.6(2) . .
C13 C12 H12 121.7 . .
C11 C12 H12 121.7 . .
C16 C18 C17 120.98(18) 5_676 .
C16 C18 H18 119.5 5_676 .
C17 C18 H18 119.5 . .
C13 N4 C14 116.2(2) . .
N2 C9 C10 113.60(18) . .
N2 C9 H9A 108.8 . .
C10 C9 H9A 108.8 . .
N2 C9 H9B 108.8 . .
C10 C9 H9B 108.8 . .
H9A C9 H9B 107.7 . .
C2 C1 N1 108.89(19) . .
C2 C1 H1 125.6 . .
N1 C1 H1 125.6 . .
N3 C8 C7 124.4(3) . .
N3 C8 H8 117.8 . .
C7 C8 H8 117.8 . .
N4 C14 C10 124.2(2) . .
N4 C14 H14 117.9 . .
C10 C14 H14 117.9 . .
C7 C6 C5 118.8(3) . .
C7 C6 H6 120.6 . .
C5 C6 H6 120.6 . .
C1 C2 N2 107.46(18) . .
C1 C2 H2 126.3 . .
N2 C2 H2 126.3 . .
C8 C7 C6 118.7(3) . .
C8 C7 H7 120.6 . .
C6 C7 H7 120.6 . .

loop_
_geom_bond_atom_site_label_1
_geom_bond_atom_site_label_2
_geom_bond_distance
_geom_bond_site_symmetry_2
Zn1 O2 1.9456(13) .
Zn1 O2 1.9456(13) 2_655
Zn1 N1 2.0369(15) .
Zn1 N1 2.0369(15) 2_655
Cl C13 1.753(2) .
O2 C15 1.283(2) .
C16 C18 1.381(3) 5_676
C16 C17 1.383(3) .
C16 C15 1.509(3) .
O1 C15 1.219(2) .
N1 C3 1.333(2) .
N1 C1 1.382(2) .
N2 C3 1.357(2) .
N2 C2 1.362(3) .
N2 C9 1.484(3) .
N3 C8 1.336(3) .
N3 C4 1.337(3) .
C10 C11 1.375(3) .
C10 C14 1.375(3) .
C10 C9 1.508(3) .
C4 C5 1.367(3) .
C4 C3 1.471(3) .
C17 C18 1.383(3) .
C17 H17 0.9300 .
C13 N4 1.305(3) .
C13 C12 1.363(3) .
C5 C6 1.392(3) .
C5 H5 0.9300 .
C11 C12 1.380(3) .
C11 H11 0.9300 .
C12 H12 0.9300 .
C18 C16 1.381(3) 5_676
C18 H18 0.9300 .
N4 C14 1.338(3) .
C9 H9A 0.9700 .
C9 H9B 0.9700 .
C1 C2 1.346(3) .
C1 H1 0.9300 .
C8 C7 1.354(4) .
C8 H8 0.9300 .
C14 H14 0.9300 .
C6 C7 1.360(4) .
C6 H6 0.9300 .
C2 H2 0.9300 .
C7 H7 0.9300 .

loop_
_geom_torsion_atom_site_label_1
_geom_torsion_atom_site_label_2
_geom_torsion_atom_site_label_3
_geom_torsion_atom_site_label_4
_geom_torsion
_geom_torsion_site_symmetry_1
_geom_torsion_site_symmetry_4
O2 Zn1 O2 C15 60.46(13) 2_655 .
N1 Zn1 O2 C15 -58.52(15) . .
N1 Zn1 O2 C15 -172.95(14) 2_655 .
O2 Zn1 N1 C3 -72.30(18) . .
O2 Zn1 N1 C3 156.49(17) 2_655 .
N1 Zn1 N1 C3 36.70(15) 2_655 .
O2 Zn1 N1 C1 119.05(15) . .
O2 Zn1 N1 C1 -12.17(16) 2_655 .
N1 Zn1 N1 C1 -131.96(16) 2_655 .
Zn1 O2 C15 O1 -4.6(3) . .
Zn1 O2 C15 C16 174.67(12) . .
C18 C16 C15 O1 -2.8(3) 5_676 .
C17 C16 C15 O1 178.2(2) . .
C18 C16 C15 O2 177.84(18) 5_676 .
C17 C16 C15 O2 -1.1(3) . .
C8 N3 C4 C5 -3.3(3) . .
C8 N3 C4 C3 172.7(2) . .
C1 N1 C3 N2 -0.4(2) . .
Zn1 N1 C3 N2 -170.37(13) . .
C1 N1 C3 C4 176.69(18) . .
Zn1 N1 C3 C4 6.8(3) . .
C2 N2 C3 N1 0.6(2) . .
C9 N2 C3 N1 -173.52(17) . .
C2 N2 C3 C4 -176.5(2) . .
C9 N2 C3 C4 9.4(3) . .
N3 C4 C3 N1 -137.1(2) . .
C5 C4 C3 N1 39.0(3) . .
N3 C4 C3 N2 39.6(3) . .
C5 C4 C3 N2 -144.3(2) . .
C18 C16 C17 C18 -0.1(4) 5_676 .
C15 C16 C17 C18 178.85(19) . .
N3 C4 C5 C6 3.1(4) . .
C3 C4 C5 C6 -172.7(2) . .
C14 C10 C11 C12 1.2(4) . .
C9 C10 C11 C12 175.6(2) . .
N4 C13 C12 C11 1.0(4) . .
Cl C13 C12 C11 -176.87(18) . .
C10 C11 C12 C13 -1.3(4) . .
C16 C17 C18 C16 0.1(4) . 5_676
C12 C13 N4 C14 -0.7(4) . .
Cl C13 N4 C14 177.3(2) . .
C3 N2 C9 C10 -113.0(2) . .
C2 N2 C9 C10 73.8(3) . .
C11 C10 C9 N2 93.0(3) . .
C14 C10 C9 N2 -92.8(3) . .
C3 N1 C1 C2 0.2(2) . .
Zn1 N1 C1 C2 171.33(15) . .
C4 N3 C8 C7 1.1(4) . .
C13 N4 C14 C10 0.6(5) . .
C11 C10 C14 N4 -0.8(4) . .
C9 C10 C14 N4 -175.4(3) . .
C4 C5 C6 C7 -0.6(4) . .
N1 C1 C2 N2 0.2(3) . .
C3 N2 C2 C1 -0.5(2) . .
C9 N2 C2 C1 173.92(19) . .
N3 C8 C7 C6 1.2(5) . .
C5 C6 C7 C8 -1.4(5) . .
